data_7005668
loop_
_publ_author_name
'Bernhardt, Paul V.'
'Chin, Piao'
'Sharpe, Philip C.'
'Richardson, Des R.'

_publ_section_title
;
 Hydrazone chelators for the treatment of iron overload disorders: iron
 coordination chemistry and biological activity.
;
_journal_issue 30
_journal_name_full 'Dalton transactions (Cambridge, England : 2003)'
_journal_page_first 3232
_journal_page_last 3244
_journal_paper_doi 10.1039/b704102k
_journal_year 2007
_chemical_compound_source 'synthesis as described'
_chemical_formula_moiety 'C26 H48 Br4 Fe2 N12 O2,0.5(C4 H8 O2)'
_chemical_formula_sum 'C28 H22 Br2 Fe N6 O3'
_chemical_formula_weight 706.19
_chemical_name_systematic
;
?
;
_space_group_IT_number 2
_symmetry_cell_setting triclinic
_symmetry_Int_Tables_number 2
_symmetry_space_group_name_Hall '-P 1'
_symmetry_space_group_name_H-M 'P -1'
_atom_sites_solution_hydrogens geom
_atom_sites_solution_primary direct
_atom_sites_solution_secondary difmap
_audit_conform_dict_location ftp://ftp.iucr.org/pub/cif_core.dic
_audit_conform_dict_name cif_core.dic
_audit_conform_dict_version 2.3
_audit_creation_date 2007-03-16T14:48:37-00:00
_audit_creation_method 'WinGX routine CIF_UPDATE'
_cell_angle_alpha 69.80(1)
_cell_angle_beta 89.23(1)
_cell_angle_gamma 64.05(2)
_cell_formula_units_Z 4
_cell_length_a 13.833(3)
_cell_length_b 14.191(3)
_cell_length_c 16.863(2)
_cell_measurement_reflns_used 25
_cell_measurement_temperature 150(2)
_cell_measurement_theta_max 14.164
_cell_measurement_theta_min 10.084
_cell_measurement_wavelength 0.71073
_cell_volume 2756.0(11)
_computing_cell_refinement 'CAD4 Express (Enraf Nonius, 1994)'
_computing_data_collection 'CAD4 Express (Enraf Nonius, 1994)'
_computing_data_reduction 'XCAD4 (Harms & Wocadlo, 1995)'
_computing_molecular_graphics 'Ortep-3 for Windows (Farrugia, 1997)'
_computing_publication_material 'WinGX publication routines (Farrugia, 1999)'
_computing_structure_refinement 'SHELXL-97 (Sheldrick, 1997)'
_computing_structure_solution 'SHELXS-97 (Sheldrick, 1997)'
_diffrn_ambient_temperature 150(2)
_diffrn_detector 'scintillation LiI'
_diffrn_detector_dtime 1.195
_diffrn_measured_fraction_theta_full 1
_diffrn_measured_fraction_theta_max 1
_diffrn_measurement_device '\k-geometry diffractometer'
_diffrn_measurement_device_type 'Enraf Nonius TurboCAD4'
_diffrn_measurement_method 'non-profiled omega scans'
_diffrn_orient_matrix_type
;
x-axis points to radiation source
the matrix is specified in reciprocal space
;
_diffrn_orient_matrix_UB_11 0.068766
_diffrn_orient_matrix_UB_12 -0.052568
_diffrn_orient_matrix_UB_13 0.042314
_diffrn_orient_matrix_UB_21 0.007574
_diffrn_orient_matrix_UB_22 0.06631
_diffrn_orient_matrix_UB_23 0.001506
_diffrn_orient_matrix_UB_31 -0.043064
_diffrn_orient_matrix_UB_32 0.001617
_diffrn_orient_matrix_UB_33 0.048058
_diffrn_radiation_monochromator graphite
_diffrn_radiation_probe x-ray
_diffrn_radiation_type MoK\a
_diffrn_radiation_wavelength 0.71073
_diffrn_reflns_av_R_equivalents 0.0906
_diffrn_reflns_av_unetI/netI 0.1804
_diffrn_reflns_limit_h_max 16
_diffrn_reflns_limit_h_min 0
_diffrn_reflns_limit_k_max 16
_diffrn_reflns_limit_k_min -15
_diffrn_reflns_limit_l_max 20
_diffrn_reflns_limit_l_min -20
_diffrn_reflns_number 10126
_diffrn_reflns_theta_full 24.97
_diffrn_reflns_theta_max 24.97
_diffrn_reflns_theta_min 1.66
_diffrn_source 'Enraf Nonius FR590'
_diffrn_standards_decay_% -1
_diffrn_standards_interval_time 120
_diffrn_standards_number 3
_exptl_absorpt_coefficient_mu 3.489
_exptl_absorpt_correction_T_max 0.7051
_exptl_absorpt_correction_T_min 0.6052
_exptl_absorpt_correction_type psi-scan
_exptl_absorpt_process_details
;
North A.C.T., Phillips D.C. & Mathews F.S. (1968) Acta. Cryst. A24, 351
Number of psi-scan sets used was 3
Theta correction was applied.
Averaged transmission function was used.
No Fourier smoothing was applied.
;
_exptl_crystal_colour blue-green
_exptl_crystal_density_diffrn 1.702
_exptl_crystal_density_method 'not measured'
_exptl_crystal_description prism
_exptl_crystal_F_000 1408
_exptl_crystal_size_max 0.3
_exptl_crystal_size_mid 0.2
_exptl_crystal_size_min 0.1
_refine_diff_density_max 2.409
_refine_diff_density_min -1.288
_refine_diff_density_rms 0.2
_refine_ls_extinction_method none
_refine_ls_goodness_of_fit_ref 1.003
_refine_ls_hydrogen_treatment constr
_refine_ls_matrix_type full
_refine_ls_number_parameters 711
_refine_ls_number_reflns 9682
_refine_ls_number_restraints 0
_refine_ls_restrained_S_all 1.003
_refine_ls_R_factor_all 0.2005
_refine_ls_R_factor_gt 0.0811
_refine_ls_shift/su_max 0
_refine_ls_shift/su_mean 0
_refine_ls_structure_factor_coef Fsqd
_refine_ls_weighting_details 'calc w=1/[\s^2^(Fo^2^)+(0.1368P)^2^+0.0000P] where P=(Fo^2^+2Fc^2^)/3'
_refine_ls_weighting_scheme calc
_refine_ls_wR_factor_gt 0.1962
_refine_ls_wR_factor_ref 0.2568
_reflns_number_gt 4460
_reflns_number_total 9682
_reflns_threshold_expression >2sigma(I)
_cod_data_source_file b704102k.txt
_cod_data_source_block 2021ac31
_cod_original_cell_volume 2756.0(9)
_cod_database_code 7005668

loop_
_symmetry_equiv_pos_as_xyz
'x, y, z'
'-x, -y, -z'

loop_
_atom_site_label
_atom_site_type_symbol
_atom_site_fract_x
_atom_site_fract_y
_atom_site_fract_z
_atom_site_U_iso_or_equiv
_atom_site_adp_type
_atom_site_occupancy
_atom_site_symmetry_multiplicity
_atom_site_calc_flag
_atom_site_refinement_flags
_atom_site_disorder_assembly
_atom_site_disorder_group
C1A C 0.3339(11) 0.1536(11) 0.8318(8) 0.029(3) Uani 1 1 d . . .
H1A H 0.2846 0.1246 0.8364 0.035 Uiso 1 1 calc R . .
C1B C 0.1692(10) 0.4432(11) 0.5776(8) 0.025(3) Uani 1 1 d . . .
H1B H 0.1991 0.4879 0.5841 0.03 Uiso 1 1 calc R . .
C2A C 0.4424(10) 0.0795(11) 0.8581(10) 0.032(4) Uani 1 1 d . . .
H2A H 0.4662 0.0019 0.8815 0.039 Uiso 1 1 calc R . .
C2B C 0.1595(11) 0.4380(12) 0.4973(9) 0.031(3) Uani 1 1 d . . .
H2B H 0.182 0.4784 0.4516 0.038 Uiso 1 1 calc R . .
C3A C 0.5172(12) 0.1235(13) 0.8491(10) 0.043(4) Uani 1 1 d . . .
H3A H 0.5915 0.0747 0.8653 0.052 Uiso 1 1 calc R . .
C3B C 0.1154(11) 0.3709(11) 0.4873(9) 0.028(3) Uiso 1 1 d . . .
H3B H 0.108 0.3648 0.4347 0.034 Uiso 1 1 calc R . .
C4A C 0.4797(10) 0.2407(11) 0.8158(8) 0.025(3) Uani 1 1 d . . .
H4A H 0.5279 0.2714 0.8085 0.03 Uiso 1 1 calc R . .
C4B C 0.0824(11) 0.3130(11) 0.5577(9) 0.029(3) Uani 1 1 d . . .
H4B H 0.0525 0.2677 0.5524 0.035 Uiso 1 1 calc R . .
C5A C 0.3695(10) 0.3082(11) 0.7943(8) 0.021(3) Uani 1 1 d . . .
C5B C 0.0935(10) 0.3221(11) 0.6346(8) 0.023(3) Uani 1 1 d . . .
C6A C 0.3188(10) 0.4300(10) 0.7641(7) 0.019(3) Uani 1 1 d . . .
H6A H 0.3573 0.4712 0.7577 0.022 Uiso 1 1 calc R . .
C6B C 0.0602(10) 0.2688(11) 0.7129(8) 0.025(3) Uiso 1 1 d . . .
H6B H 0.0271 0.2231 0.7165 0.03 Uiso 1 1 calc R . .
C7A C 0.0494(11) 0.6145(9) 0.6991(8) 0.025(3) Uani 1 1 d . . .
C7B C 0.0869(9) 0.2834(10) 0.9071(8) 0.017(3) Uani 1 1 d . . .
C8A C -0.0350(12) 0.7328(11) 0.6541(9) 0.030(4) Uani 1 1 d . . .
C8B C 0.0786(10) 0.2352(10) 0.9972(8) 0.021(3) Uani 1 1 d . . .
C9A C -0.0206(12) 0.8136(12) 0.5847(10) 0.040(4) Uani 1 1 d . . .
C9B C 0.1642(10) 0.1892(11) 1.0637(9) 0.029(3) Uani 1 1 d . . .
C10A C -0.1076(14) 0.9183(12) 0.5471(10) 0.043(4) Uani 1 1 d . . .
H10A H -0.099 0.9711 0.5003 0.051 Uiso 1 1 calc R . .
C10B C 0.1565(14) 0.1408(13) 1.1477(9) 0.044(4) Uani 1 1 d . . .
H10B H 0.2142 0.1103 1.1916 0.053 Uiso 1 1 calc R . .
C11A C -0.2046(14) 0.9499(14) 0.5733(12) 0.056(5) Uani 1 1 d . . .
H11A H -0.2605 1.0229 0.5453 0.067 Uiso 1 1 calc R . .
C11B C 0.0613(13) 0.1395(12) 1.1637(11) 0.051(5) Uani 1 1 d . . .
H11B H 0.0582 0.0999 1.2198 0.061 Uiso 1 1 calc R . .
C12A C -0.2221(13) 0.8733(14) 0.6428(12) 0.052(5) Uani 1 1 d . . .
H12A H -0.289 0.8944 0.6618 0.062 Uiso 1 1 calc R . .
C12B C -0.0299(12) 0.1904(12) 1.1056(9) 0.035(4) Uani 1 1 d . . .
H12B H -0.0964 0.1958 1.1211 0.042 Uiso 1 1 calc R . .
C13A C -0.1376(12) 0.7658(12) 0.6822(10) 0.039(4) Uani 1 1 d . . .
H13A H -0.148 0.7137 0.7283 0.046 Uiso 1 1 calc R . .
C13B C -0.0171(11) 0.2337(11) 1.0217(8) 0.026(3) Uani 1 1 d . . .
H13B H -0.0761 0.2637 0.979 0.031 Uiso 1 1 calc R . .
C14A C 0.1836(11) 0.8066(10) 0.1121(8) 0.024(3) Uani 1 1 d . . .
H14A H 0.1433 0.7867 0.1534 0.029 Uiso 1 1 calc R . .
C14B C 0.2949(10) 0.5196(10) 0.0273(8) 0.021(3) Uani 1 1 d . . .
H14B H 0.3512 0.5327 0.0037 0.026 Uiso 1 1 calc R . .
C15A C 0.1426(13) 0.9199(12) 0.0586(9) 0.034(4) Uani 1 1 d . . .
H15A H 0.0774 0.9744 0.0646 0.041 Uiso 1 1 calc R . .
C15B C 0.2336(11) 0.4936(11) -0.0175(8) 0.027(3) Uani 1 1 d . . .
H15B H 0.2465 0.4927 -0.0716 0.032 Uiso 1 1 calc R . .
C16A C 0.2005(13) 0.9490(12) -0.0031(9) 0.039(4) Uani 1 1 d . . .
H16A H 0.1733 1.0238 -0.0411 0.046 Uiso 1 1 calc R . .
C16B C 0.1551(11) 0.4695(11) 0.0175(9) 0.027(3) Uani 1 1 d . . .
H16B H 0.1152 0.4501 -0.0121 0.033 Uiso 1 1 calc R . .
C17A C 0.2962(12) 0.8702(11) -0.0088(8) 0.031(3) Uani 1 1 d . . .
H17A H 0.3359 0.8908 -0.0502 0.037 Uiso 1 1 calc R . .
C17B C 0.1333(11) 0.4733(10) 0.0966(8) 0.024(3) Uani 1 1 d . . .
H17B H 0.0799 0.4555 0.1214 0.029 Uiso 1 1 calc R . .
C18A C 0.3369(11) 0.7573(11) 0.0469(8) 0.025(3) Uani 1 1 d . . .
C18B C 0.1942(9) 0.5048(11) 0.1388(8) 0.023(3) Uani 1 1 d . . .
C19A C 0.4416(11) 0.6626(10) 0.0506(9) 0.026(3) Uani 1 1 d . . .
H19A H 0.49 0.6685 0.0127 0.031 Uiso 1 1 calc R . .
C19B C 0.1793(9) 0.5170(10) 0.2192(8) 0.019(3) Uani 1 1 d . . .
H19B H 0.1288 0.5026 0.2515 0.022 Uiso 1 1 calc R . .
C20A C 0.5450(10) 0.3893(11) 0.1888(8) 0.020(3) Uani 1 1 d . . .
C20B C 0.3241(9) 0.5912(9) 0.3282(7) 0.014(3) Uani 1 1 d . . .
C21A C 0.6361(10) 0.2714(10) 0.2186(8) 0.020(3) Uani 1 1 d . . .
C21B C 0.3397(10) 0.6069(11) 0.4075(8) 0.024(3) Uani 1 1 d . . .
C22A C 0.6222(10) 0.1859(11) 0.2110(8) 0.022(3) Uani 1 1 d . . .
C22B C 0.3313(11) 0.7084(11) 0.4074(9) 0.031(3) Uani 1 1 d . . .
C23A C 0.7109(12) 0.0759(11) 0.2406(9) 0.035(4) Uani 1 1 d . . .
H23A H 0.7015 0.0173 0.235 0.042 Uiso 1 1 calc R . .
C23B C 0.3578(13) 0.7157(14) 0.4855(10) 0.045(4) Uani 1 1 d . . .
H23B H 0.3552 0.7823 0.4855 0.054 Uiso 1 1 calc R . .
C24A C 0.8100(13) 0.0530(12) 0.2772(9) 0.039(4) Uani 1 1 d . . .
H24A H 0.8674 -0.0201 0.2976 0.047 Uiso 1 1 calc R . .
C24B C 0.3867(12) 0.6258(14) 0.5594(9) 0.036(4) Uani 1 1 d . . .
H24B H 0.4021 0.6314 0.6106 0.043 Uiso 1 1 calc R . .
C25A C 0.8224(12) 0.1446(12) 0.2830(9) 0.035(4) Uani 1 1 d . . .
H25A H 0.8888 0.1317 0.3079 0.042 Uiso 1 1 calc R . .
C25B C 0.3935(10) 0.5282(13) 0.5604(8) 0.030(3) Uani 1 1 d . . .
H25B H 0.4153 0.467 0.6123 0.036 Uiso 1 1 calc R . .
C26A C 0.7379(10) 0.2513(11) 0.2523(8) 0.028(3) Uani 1 1 d . . .
H26A H 0.748 0.3112 0.254 0.034 Uiso 1 1 calc R . .
C26B C 0.3687(11) 0.5157(11) 0.4851(8) 0.029(3) Uani 1 1 d . . .
H26B H 0.3717 0.4481 0.4872 0.035 Uiso 1 1 calc R . .
C27 C 0.6065(13) 0.7450(13) 0.6185(11) 0.052(5) Uani 1 1 d . . .
H27A H 0.6623 0.755 0.6422 0.078 Uiso 1 1 calc R . .
H27B H 0.6237 0.7332 0.5663 0.078 Uiso 1 1 calc R . .
H27C H 0.602 0.6804 0.6587 0.078 Uiso 1 1 calc R . .
C28 C 0.5023(14) 0.8454(14) 0.6009(9) 0.040(4) Uani 1 1 d . . .
C29 C 0.4129(13) 1.0417(15) 0.5915(11) 0.055(5) Uani 1 1 d . . .
H29A H 0.3872 1.077 0.5302 0.066 Uiso 1 1 calc R . .
H29B H 0.3554 1.0303 0.6201 0.066 Uiso 1 1 calc R . .
C30 C 0.4399(18) 1.1142(17) 0.6196(13) 0.076(6) Uani 1 1 d . . .
H30A H 0.3763 1.1856 0.6068 0.115 Uiso 1 1 calc R . .
H30B H 0.4961 1.1261 0.5905 0.115 Uiso 1 1 calc R . .
H30C H 0.4652 1.0788 0.6803 0.115 Uiso 1 1 calc R . .
Br1A Br 0.10528(14) 0.77913(14) 0.53466(10) 0.0449(5) Uani 1 1 d . . .
Br1B Br 0.30331(11) 0.17974(12) 1.03915(10) 0.0357(4) Uani 1 1 d . . .
Br2A Br 0.48773(12) 0.20636(12) 0.16582(9) 0.0327(4) Uani 1 1 d . . .
Br2B Br 0.28340(16) 0.83764(13) 0.30602(11) 0.0486(5) Uani 1 1 d . . .
Fe1 Fe 0.14479(14) 0.38545(14) 0.76158(11) 0.0160(4) Uani 1 1 d . . .
Fe2 Fe 0.35050(14) 0.56441(14) 0.17708(11) 0.0157(4) Uani 1 1 d . . .
N1A N 0.2954(8) 0.2668(8) 0.7995(6) 0.020(2) Uani 1 1 d . . .
N1B N 0.1378(8) 0.3871(8) 0.6466(6) 0.021(2) Uani 1 1 d . . .
N2A N 0.2139(8) 0.4754(8) 0.7470(6) 0.016(2) Uani 1 1 d . . .
N2B N 0.0803(8) 0.2907(8) 0.7757(6) 0.018(2) Uani 1 1 d . . .
N3A N 0.1516(8) 0.5936(8) 0.7131(6) 0.019(2) Uani 1 1 d . . .
N3B N 0.0587(8) 0.2415(8) 0.8556(6) 0.019(2) Uani 1 1 d . . .
N4A N 0.2778(8) 0.7247(8) 0.1075(6) 0.017(2) Uani 1 1 d . . .
N4B N 0.2760(7) 0.5267(7) 0.1038(6) 0.013(2) Uani 1 1 d . . .
N5A N 0.4582(8) 0.5709(8) 0.1122(6) 0.019(2) Uani 1 1 d . . .
N5B N 0.2449(7) 0.5509(8) 0.2426(6) 0.014(2) Uani 1 1 d . . .
N6A N 0.5534(9) 0.4704(9) 0.1260(7) 0.025(3) Uani 1 1 d . . .
N6B N 0.2411(8) 0.5669(8) 0.3201(6) 0.018(2) Uani 1 1 d . . .
O1A O 0.0162(6) 0.5377(6) 0.7184(5) 0.0175(18) Uani 1 1 d . . .
O1B O 0.1224(6) 0.3576(7) 0.8821(5) 0.0189(19) Uani 1 1 d . . .
O2A O 0.4626(7) 0.4052(7) 0.2294(5) 0.023(2) Uani 1 1 d . . .
O2B O 0.3894(6) 0.5967(7) 0.2740(5) 0.0177(18) Uani 1 1 d . . .
O3 O 0.4155(12) 0.8607(11) 0.5716(9) 0.074(4) Uani 1 1 d . . .
O4 O 0.5105(10) 0.9323(10) 0.6120(7) 0.054(3) Uani 1 1 d . . .

loop_
_atom_site_aniso_label
_atom_site_aniso_U_11
_atom_site_aniso_U_22
_atom_site_aniso_U_33
_atom_site_aniso_U_23
_atom_site_aniso_U_13
_atom_site_aniso_U_12
C1A 0.024(8) 0.038(8) 0.034(8) -0.011(7) 0.000(6) -0.022(7)
C1B 0.016(7) 0.035(8) 0.022(7) -0.009(6) 0.007(6) -0.013(6)
C2A 0.022(8) 0.025(7) 0.056(10) -0.022(7) 0.003(7) -0.011(6)
C2B 0.035(8) 0.047(9) 0.023(7) -0.014(7) 0.013(6) -0.028(7)
C3A 0.023(8) 0.046(10) 0.039(9) 0.000(8) 0.002(7) -0.010(7)
C4A 0.016(7) 0.030(8) 0.034(8) -0.012(6) 0.001(6) -0.015(6)
C4B 0.033(8) 0.031(8) 0.035(8) -0.016(7) 0.006(7) -0.021(7)
C5A 0.028(8) 0.029(7) 0.019(7) -0.016(6) 0.006(6) -0.019(6)
C5B 0.025(7) 0.029(7) 0.023(7) -0.016(6) 0.001(6) -0.016(6)
C6A 0.025(7) 0.020(7) 0.011(6) 0.004(5) -0.004(5) -0.018(6)
C7A 0.031(8) 0.007(6) 0.030(8) -0.007(5) -0.015(6) -0.003(6)
C7B 0.013(6) 0.017(6) 0.023(7) -0.013(5) 0.009(5) -0.004(5)
C8A 0.045(9) 0.022(7) 0.028(8) -0.003(6) -0.011(7) -0.024(7)
C8B 0.021(7) 0.021(7) 0.022(7) -0.011(6) 0.006(6) -0.008(6)
C9A 0.034(9) 0.028(8) 0.055(10) -0.023(8) -0.001(8) -0.008(7)
C9B 0.015(7) 0.029(8) 0.030(8) -0.005(6) 0.003(6) -0.003(6)
C10A 0.055(11) 0.018(7) 0.047(10) -0.002(7) -0.012(8) -0.017(8)
C10B 0.069(12) 0.043(9) 0.014(7) 0.001(7) -0.014(8) -0.029(9)
C11A 0.041(11) 0.027(9) 0.078(14) -0.026(9) -0.026(10) 0.008(8)
C11B 0.044(10) 0.027(8) 0.059(11) 0.020(8) -0.003(9) -0.025(8)
C12A 0.032(9) 0.039(10) 0.074(13) -0.030(10) -0.002(9) -0.001(8)
C12B 0.036(9) 0.047(9) 0.029(8) -0.017(7) 0.015(7) -0.023(8)
C13A 0.031(9) 0.033(8) 0.033(8) -0.007(7) -0.012(7) -0.003(7)
C13B 0.033(8) 0.027(7) 0.023(7) -0.008(6) 0.003(6) -0.019(6)
C14A 0.028(8) 0.025(7) 0.016(7) -0.005(6) 0.010(6) -0.013(6)
C14B 0.014(6) 0.020(7) 0.026(7) -0.011(6) 0.009(6) -0.004(5)
C15A 0.042(9) 0.031(8) 0.027(8) -0.008(7) 0.004(7) -0.017(7)
C15B 0.030(8) 0.028(8) 0.024(7) -0.009(6) 0.002(6) -0.015(7)
C16A 0.046(10) 0.028(8) 0.025(8) -0.003(6) -0.020(7) -0.008(8)
C16B 0.025(8) 0.029(8) 0.033(8) -0.020(6) -0.002(6) -0.011(6)
C17A 0.056(10) 0.026(8) 0.021(7) -0.003(6) 0.017(7) -0.032(8)
C17B 0.026(7) 0.021(7) 0.032(8) -0.011(6) 0.001(6) -0.017(6)
C18A 0.034(8) 0.021(7) 0.030(8) -0.015(6) 0.009(6) -0.016(6)
C18B 0.007(6) 0.026(7) 0.032(8) -0.013(6) -0.002(6) -0.002(5)
C19A 0.030(8) 0.027(7) 0.036(8) -0.014(6) 0.014(6) -0.024(6)
C19B 0.005(6) 0.019(6) 0.024(7) 0.002(5) 0.005(5) -0.007(5)
C20A 0.018(7) 0.031(7) 0.018(7) -0.016(6) 0.008(5) -0.012(6)
C20B 0.011(6) 0.011(6) 0.014(6) -0.003(5) 0.008(5) -0.001(5)
C21A 0.027(7) 0.028(7) 0.016(6) -0.013(6) 0.013(6) -0.020(6)
C21B 0.016(7) 0.034(8) 0.033(8) -0.020(6) 0.008(6) -0.016(6)
C22A 0.025(7) 0.028(7) 0.027(7) -0.015(6) 0.006(6) -0.022(6)
C22B 0.031(8) 0.032(8) 0.026(8) -0.007(6) -0.002(6) -0.013(7)
C23A 0.042(9) 0.014(7) 0.041(9) -0.013(6) -0.007(7) -0.003(6)
C23B 0.057(11) 0.057(11) 0.049(10) -0.038(9) 0.009(9) -0.037(9)
C24A 0.050(10) 0.023(8) 0.033(8) -0.012(7) 0.003(8) -0.007(7)
C24B 0.038(9) 0.060(10) 0.021(8) -0.027(8) 0.007(7) -0.025(8)
C25A 0.031(8) 0.040(9) 0.030(8) -0.012(7) 0.000(7) -0.014(7)
C25B 0.019(7) 0.051(9) 0.014(7) -0.012(6) 0.006(6) -0.012(7)
C26A 0.019(7) 0.036(8) 0.032(8) -0.016(7) 0.000(6) -0.011(6)
C26B 0.031(8) 0.029(8) 0.023(7) -0.003(6) -0.002(6) -0.015(6)
C27 0.052(11) 0.040(10) 0.054(11) -0.007(8) 0.023(9) -0.021(9)
C28 0.053(11) 0.053(10) 0.021(8) -0.010(7) 0.013(8) -0.033(9)
C29 0.035(10) 0.070(13) 0.047(11) -0.017(10) 0.014(8) -0.016(9)
C30 0.111(19) 0.064(13) 0.069(14) -0.028(11) 0.019(13) -0.050(13)
Br1A 0.0554(11) 0.0450(9) 0.0395(9) -0.0045(7) 0.0038(8) -0.0360(8)
Br1B 0.0240(8) 0.0361(8) 0.0404(9) -0.0103(7) -0.0067(7) -0.0112(7)
Br2A 0.0381(9) 0.0349(8) 0.0374(8) -0.0170(7) 0.0015(7) -0.0246(7)
Br2B 0.0759(13) 0.0329(9) 0.0417(10) -0.0176(7) 0.0107(9) -0.0265(9)
Fe1 0.0157(9) 0.0188(9) 0.0178(9) -0.0072(7) 0.0034(7) -0.0115(8)
Fe2 0.0168(9) 0.0196(9) 0.0161(9) -0.0076(7) 0.0054(7) -0.0122(8)
N1A 0.027(6) 0.023(6) 0.023(6) -0.013(5) 0.010(5) -0.020(5)
N1B 0.021(6) 0.024(6) 0.019(6) -0.004(5) 0.008(5) -0.016(5)
N2A 0.013(5) 0.018(5) 0.019(5) -0.009(4) -0.002(4) -0.006(4)
N2B 0.024(6) 0.023(6) 0.013(5) -0.002(4) 0.000(4) -0.020(5)
N3A 0.015(6) 0.016(5) 0.016(5) 0.001(4) -0.004(4) -0.005(4)
N3B 0.012(5) 0.019(5) 0.013(5) 0.003(4) 0.001(4) -0.003(4)
N4A 0.016(5) 0.019(5) 0.018(5) -0.006(4) 0.005(4) -0.010(5)
N4B 0.007(5) 0.013(5) 0.018(5) -0.003(4) 0.004(4) -0.007(4)
N5A 0.027(6) 0.013(5) 0.019(6) -0.006(4) 0.005(5) -0.010(5)
N5B 0.009(5) 0.020(5) 0.013(5) -0.004(4) 0.006(4) -0.008(4)
N6A 0.031(6) 0.027(6) 0.027(6) -0.008(5) 0.011(5) -0.024(5)
N6B 0.020(6) 0.026(6) 0.013(5) -0.007(4) -0.001(4) -0.015(5)
O1A 0.017(4) 0.019(4) 0.019(4) -0.005(4) 0.005(4) -0.013(4)
O1B 0.018(5) 0.020(4) 0.020(5) -0.007(4) 0.003(4) -0.011(4)
O2A 0.024(5) 0.026(5) 0.022(5) -0.012(4) 0.010(4) -0.014(4)
O2B 0.019(5) 0.027(5) 0.016(4) -0.011(4) 0.009(4) -0.016(4)
O3 0.094(11) 0.063(9) 0.076(10) -0.023(7) -0.003(8) -0.047(8)
O4 0.059(8) 0.068(8) 0.058(8) -0.030(7) 0.014(6) -0.043(7)

loop_
_atom_type_symbol
_atom_type_description
_atom_type_scat_dispersion_real
_atom_type_scat_dispersion_imag
_atom_type_scat_source
C C 0.0033 0.0016 'International Tables Vol C Tables 4.2.6.8 and 6.1.1.4'
H H 0 0 'International Tables Vol C Tables 4.2.6.8 and 6.1.1.4'
Br Br -0.2901 2.4595 'International Tables Vol C Tables 4.2.6.8 and 6.1.1.4'
Fe Fe 0.3463 0.8444 'International Tables Vol C Tables 4.2.6.8 and 6.1.1.4'
N N 0.0061 0.0033 'International Tables Vol C Tables 4.2.6.8 and 6.1.1.4'
O O 0.0106 0.006 'International Tables Vol C Tables 4.2.6.8 and 6.1.1.4'

loop_
_geom_angle_atom_site_label_1
_geom_angle_atom_site_label_2
_geom_angle_atom_site_label_3
_geom_angle
_geom_angle_site_symmetry_1
_geom_angle_site_symmetry_3
_geom_angle_publ_flag
N1A C1A C2A 122.9(12) . . ?
N1B C1B C2B 123.9(13) . . ?
C1A C2A C3A 118.5(13) . . ?
C3B C2B C1B 118.3(13) . . ?
C4A C3A C2A 120.0(13) . . ?
C4B C3B C2B 118.3(13) . . ?
C5A C4A C3A 117.4(12) . . ?
C5B C4B C3B 120.5(12) . . ?
C4A C5A N1A 123.4(12) . . ?
C4A C5A C6A 123.6(11) . . ?
N1A C5A C6A 113.0(11) . . ?
C4B C5B N1B 122.3(12) . . ?
C4B C5B C6B 126.5(12) . . ?
N1B C5B C6B 111.2(10) . . ?
N2A C6A C5A 112.4(11) . . ?
N2B C6B C5B 113.7(12) . . ?
O1A C7A N3A 124.9(10) . . ?
O1A C7A C8A 116.1(11) . . ?
N3A C7A C8A 118.9(11) . . ?
O1B C7B N3B 124.6(11) . . ?
O1B C7B C8B 120.4(11) . . ?
N3B C7B C8B 115.0(11) . . ?
C9A C8A C13A 118.3(13) . . ?
C9A C8A C7A 124.4(14) . . ?
C13A C8A C7A 117.3(13) . . ?
C13B C8B C9B 115.7(12) . . ?
C13B C8B C7B 121.3(11) . . ?
C9B C8B C7B 123.0(12) . . ?
C10A C9A C8A 117.8(15) . . ?
C10A C9A Br1A 118.7(14) . . ?
C8A C9A Br1A 123.1(11) . . ?
C10B C9B C8B 122.4(13) . . ?
C10B C9B Br1B 117.2(11) . . ?
C8B C9B Br1B 120.3(10) . . ?
C11A C10A C9A 124.1(17) . . ?
C11B C10B C9B 116.8(14) . . ?
C10A C11A C12A 120.1(15) . . ?
C10B C11B C12B 125.9(15) . . ?
C13A C12A C11A 118.2(17) . . ?
C11B C12B C13B 114.9(14) . . ?
C12A C13A C8A 121.4(16) . . ?
C12B C13B C8B 123.8(13) . . ?
N4A C14A C15A 123.5(13) . . ?
N4B C14B C15B 122.1(12) . . ?
C16A C15A C14A 118.4(14) . . ?
C16B C15B C14B 119.7(13) . . ?
C17A C16A C15A 120.0(14) . . ?
C15B C16B C17B 120.7(12) . . ?
C16A C17A C18A 120.6(13) . . ?
C16B C17B C18B 118.0(13) . . ?
N4A C18A C17A 120.6(12) . . ?
N4A C18A C19A 112.5(11) . . ?
C17A C18A C19A 126.9(13) . . ?
N4B C18B C17B 121.0(12) . . ?
N4B C18B C19B 113.7(11) . . ?
C17B C18B C19B 125.2(12) . . ?
N5A C19A C18A 111.8(12) . . ?
N5B C19B C18B 112.6(11) . . ?
O2A C20A N6A 124.0(11) . . ?
O2A C20A C21A 116.5(11) . . ?
N6A C20A C21A 119.4(11) . . ?
O2B C20B N6B 125.0(11) . . ?
O2B C20B C21B 119.9(11) . . ?
N6B C20B C21B 115.1(10) . . ?
C22A C21A C26A 120.2(12) . . ?
C22A C21A C20A 121.4(11) . . ?
C26A C21A C20A 118.3(11) . . ?
C26B C21B C22B 119.1(12) . . ?
C26B C21B C20B 118.8(11) . . ?
C22B C21B C20B 122.0(12) . . ?
C21A C22A C23A 119.0(12) . . ?
C21A C22A Br2A 122.7(10) . . ?
C23A C22A Br2A 118.2(9) . . ?
C21B C22B C23B 119.8(13) . . ?
C21B C22B Br2B 121.4(10) . . ?
C23B C22B Br2B 118.8(11) . . ?
C24A C23A C22A 121.9(13) . . ?
C24B C23B C22B 119.7(14) . . ?
C23A C24A C25A 117.6(13) . . ?
C25B C24B C23B 121.0(13) . . ?
C26A C25A C24A 120.6(13) . . ?
C24B C25B C26B 121.9(13) . . ?
C25A C26A C21A 120.5(13) . . ?
C21B C26B C25B 118.5(13) . . ?
O3 C28 O4 119.2(16) . . ?
O3 C28 C27 126.9(17) . . ?
O4 C28 C27 113.6(15) . . ?
C30 C29 O4 109.1(15) . . ?
N2A Fe1 N2B 177.7(5) . . ?
N2A Fe1 N1B 98.2(4) . . ?
N2B Fe1 N1B 81.0(4) . . ?
N2A Fe1 N1A 80.9(4) . . ?
N2B Fe1 N1A 97.0(4) . . ?
N1B Fe1 N1A 94.7(4) . . ?
N2A Fe1 O1B 100.7(4) . . ?
N2B Fe1 O1B 80.2(4) . . ?
N1B Fe1 O1B 161.0(4) . . ?
N1A Fe1 O1B 90.4(4) . . ?
N2A Fe1 O1A 80.0(4) . . ?
N2B Fe1 O1A 102.0(4) . . ?
N1B Fe1 O1A 88.2(4) . . ?
N1A Fe1 O1A 160.9(4) . . ?
O1B Fe1 O1A 92.9(3) . . ?
N5A Fe2 N5B 177.3(4) . . ?
N5A Fe2 N4A 81.5(4) . . ?
N5B Fe2 N4A 100.9(4) . . ?
N5A Fe2 N4B 97.4(4) . . ?
N5B Fe2 N4B 81.2(4) . . ?
N4A Fe2 N4B 93.6(4) . . ?
N5A Fe2 O2A 80.5(4) . . ?
N5B Fe2 O2A 97.2(4) . . ?
N4A Fe2 O2A 161.8(4) . . ?
N4B Fe2 O2A 90.9(4) . . ?
N5A Fe2 O2B 101.3(4) . . ?
N5B Fe2 O2B 80.1(4) . . ?
N4A Fe2 O2B 90.2(4) . . ?
N4B Fe2 O2B 161.2(4) . . ?
O2A Fe2 O2B 91.1(3) . . ?
C1A N1A C5A 117.7(11) . . ?
C1A N1A Fe1 129.0(9) . . ?
C5A N1A Fe1 113.2(8) . . ?
C1B N1B C5B 116.6(11) . . ?
C1B N1B Fe1 129.2(9) . . ?
C5B N1B Fe1 114.2(8) . . ?
C6A N2A N3A 120.1(10) . . ?
C6A N2A Fe1 120.5(8) . . ?
N3A N2A Fe1 119.4(7) . . ?
C6B N2B N3B 120.5(10) . . ?
C6B N2B Fe1 119.9(9) . . ?
N3B N2B Fe1 119.5(7) . . ?
C7A N3A N2A 106.4(9) . . ?
C7B N3B N2B 105.9(9) . . ?
C14A N4A C18A 116.9(10) . . ?
C14A N4A Fe2 130.0(9) . . ?
C18A N4A Fe2 113.1(8) . . ?
C14B N4B C18B 118.3(10) . . ?
C14B N4B Fe2 129.0(8) . . ?
C18B N4B Fe2 112.7(8) . . ?
C19A N5A N6A 120.5(11) . . ?
C19A N5A Fe2 120.8(9) . . ?
N6A N5A Fe2 118.3(7) . . ?
C19B N5B N6B 120.0(10) . . ?
C19B N5B Fe2 119.5(8) . . ?
N6B N5B Fe2 120.3(7) . . ?
C20A N6A N5A 107.3(10) . . ?
C20B N6B N5B 104.9(9) . . ?
C7A O1A Fe1 109.1(7) . . ?
C7B O1B Fe1 109.2(7) . . ?
C20A O2A Fe2 109.6(8) . . ?
C20B O2B Fe2 109.8(7) . . ?
C28 O4 C29 119.8(13) . . ?

loop_
_geom_bond_atom_site_label_1
_geom_bond_atom_site_label_2
_geom_bond_distance
_geom_bond_site_symmetry_2
_geom_bond_publ_flag
C1A N1A 1.348(16) . ?
C1A C2A 1.367(18) . ?
C1B N1B 1.351(15) . ?
C1B C2B 1.392(18) . ?
C2A C3A 1.41(2) . ?
C2B C3B 1.391(18) . ?
C3A C4A 1.399(19) . ?
C3B C4B 1.390(19) . ?
C4A C5A 1.368(17) . ?
C4B C5B 1.364(17) . ?
C5A N1A 1.375(15) . ?
C5A C6A 1.442(17) . ?
C5B N1B 1.376(15) . ?
C5B C6B 1.459(18) . ?
C6A N2A 1.291(15) . ?
C6B N2B 1.267(15) . ?
C7A O1A 1.301(14) . ?
C7A N3A 1.317(16) . ?
C7A C8A 1.479(17) . ?
C7B O1B 1.291(14) . ?
C7B N3B 1.351(15) . ?
C7B C8B 1.463(17) . ?
C8A C9A 1.41(2) . ?
C8A C13A 1.42(2) . ?
C8B C13B 1.389(18) . ?
C8B C9B 1.391(17) . ?
C9A C10A 1.37(2) . ?
C9A Br1A 1.867(17) . ?
C9B C10B 1.371(19) . ?
C9B Br1B 1.920(13) . ?
C10A C11A 1.34(2) . ?
C10B C11B 1.35(2) . ?
C11A C12A 1.40(3) . ?
C11B C12B 1.35(2) . ?
C12A C13A 1.38(2) . ?
C12B C13B 1.378(18) . ?
C14A N4A 1.337(16) . ?
C14A C15A 1.391(18) . ?
C14B N4B 1.341(15) . ?
C14B C15B 1.383(17) . ?
C15A C16A 1.36(2) . ?
C15B C16B 1.346(19) . ?
C16A C17A 1.34(2) . ?
C16B C17B 1.378(18) . ?
C17A C18A 1.397(17) . ?
C17B C18B 1.408(16) . ?
C18A N4A 1.382(16) . ?
C18A C19A 1.466(18) . ?
C18B N4B 1.375(15) . ?
C18B C19B 1.426(18) . ?
C19A N5A 1.279(15) . ?
C19B N5B 1.316(15) . ?
C20A O2A 1.296(14) . ?
C20A N6A 1.316(16) . ?
C20A C21A 1.494(17) . ?
C20B O2B 1.283(14) . ?
C20B N6B 1.357(15) . ?
C20B C21B 1.462(17) . ?
C21A C22A 1.355(16) . ?
C21A C26A 1.394(17) . ?
C21B C26B 1.392(18) . ?
C21B C22B 1.393(18) . ?
C22A C23A 1.413(18) . ?
C22A Br2A 1.880(12) . ?
C22B C23B 1.422(19) . ?
C22B Br2B 1.878(13) . ?
C23A C24A 1.36(2) . ?
C23B C24B 1.35(2) . ?
C24A C25A 1.42(2) . ?
C24B C25B 1.34(2) . ?
C25A C26A 1.361(18) . ?
C25B C26B 1.407(18) . ?
C27 C28 1.46(2) . ?
C28 O3 1.203(18) . ?
C28 O4 1.361(19) . ?
C29 C30 1.45(2) . ?
C29 O4 1.469(19) . ?
Fe1 N2A 1.857(10) . ?
Fe1 N2B 1.866(9) . ?
Fe1 N1B 1.935(10) . ?
Fe1 N1A 1.951(10) . ?
Fe1 O1B 1.979(8) . ?
Fe1 O1A 1.987(8) . ?
Fe2 N5A 1.853(11) . ?
Fe2 N5B 1.857(9) . ?
Fe2 N4A 1.936(10) . ?
Fe2 N4B 1.962(9) . ?
Fe2 O2A 1.970(8) . ?
Fe2 O2B 1.982(8) . ?
N2A N3A 1.403(13) . ?
N2B N3B 1.384(13) . ?
N5A N6A 1.400(14) . ?
N5B N6B 1.398(13) . ?
